data_4102996
loop_
_publ_author_name
'Gerald F. Manbeck'
'William W. Brennessel'
'Robert A. Stockland'
'Richard Eisenberg'

_publ_section_title
;
 Luminescent Au(I)/Cu(I) Alkynyl Clusters with an Ethynyl Steroid and
 Related Aliphatic Ligands: An Octanuclear Au4Cu4 Cluster and Luminescence
 Polymorphism in Au3Cu2 Clusters
;
_journal_name_full 'Journal of the American Chemical Society'
_journal_page_first 12307
_journal_page_last 12318
_journal_paper_doi 10.1021/ja103400e
_journal_volume 132
_journal_year 2010
_chemical_formula_moiety 'C42 H54 Au3 Cu2 O6, C36 H30 N P2'
_chemical_formula_sum 'C78 H84 Au3 Cu2 N O6 P2'
_chemical_formula_weight 1911.38
_chemical_name_common 6a
_chemical_name_systematic
; 
 ? 
;
_space_group_IT_number 14
_symmetry_cell_setting monoclinic
_symmetry_space_group_name_Hall '-P 2yn'
_symmetry_space_group_name_H-M 'P 1 21/n 1'
_atom_sites_solution_hydrogens geom
_atom_sites_solution_primary direct
_atom_sites_solution_secondary difmap
_audit_creation_method SHELXL-97
_cell_angle_alpha 90.00
_cell_angle_beta 103.724(1)
_cell_angle_gamma 90.00
_cell_formula_units_Z 4
_cell_length_a 17.1668(12)
_cell_length_b 16.0171(11)
_cell_length_c 26.2354(18)
_cell_measurement_reflns_used 4011
_cell_measurement_temperature 100.0(1)
_cell_measurement_theta_max 37.29
_cell_measurement_theta_min 2.40
_cell_volume 7007.8(8)
_computing_cell_refinement 'SAINT (Bruker, 2008)'
_computing_data_collection 'APEX2 (Bruker, 2009)'
_computing_data_reduction 'SAINT (Bruker, 2008)'
_computing_molecular_graphics 'SHELXTL (Sheldrick, 2008)'
_computing_publication_material 'SHELXTL (Sheldrick, 2008)'
_computing_structure_refinement 'SHELXL-97 (Sheldrick, 2008)'
_computing_structure_solution 'SIR97 (Altomare et al., 1999)'
_diffrn_ambient_temperature 100.0(1)
_diffrn_measured_fraction_theta_full 0.987
_diffrn_measured_fraction_theta_max 0.987
_diffrn_measurement_device_type 'Bruker SMART APEX II CCD Platform'
_diffrn_measurement_method 'area detector, \w scans per \f'
_diffrn_radiation_monochromator graphite
_diffrn_radiation_source 'fine-focus sealed tube'
_diffrn_radiation_type MoK\a
_diffrn_radiation_wavelength 0.71073
_diffrn_reflns_av_R_equivalents 0.0800
_diffrn_reflns_av_sigmaI/netI 0.0728
_diffrn_reflns_limit_h_max 29
_diffrn_reflns_limit_h_min -29
_diffrn_reflns_limit_k_max 27
_diffrn_reflns_limit_k_min -27
_diffrn_reflns_limit_l_max 45
_diffrn_reflns_limit_l_min -45
_diffrn_reflns_number 171234
_diffrn_reflns_theta_full 37.78
_diffrn_reflns_theta_max 37.78
_diffrn_reflns_theta_min 1.29
_diffrn_standards_number 0
_exptl_absorpt_coefficient_mu 6.955
_exptl_absorpt_correction_T_max 0.4391
_exptl_absorpt_correction_T_min 0.3274
_exptl_absorpt_correction_type multi-scan
_exptl_absorpt_process_details 'SADABS (Sheldrick, 2008)'
_exptl_crystal_colour 'pale yellow'
_exptl_crystal_density_diffrn 1.812
_exptl_crystal_density_method 'not measured'
_exptl_crystal_description block
_exptl_crystal_F_000 3728
_exptl_crystal_size_max 0.18
_exptl_crystal_size_mid 0.14
_exptl_crystal_size_min 0.12
_refine_diff_density_max 3.250
_refine_diff_density_min -1.776
_refine_diff_density_rms 0.223
_refine_ls_extinction_method none
_refine_ls_goodness_of_fit_ref 0.990
_refine_ls_hydrogen_treatment constr
_refine_ls_matrix_type full
_refine_ls_number_parameters 829
_refine_ls_number_reflns 37151
_refine_ls_number_restraints 0
_refine_ls_restrained_S_all 0.990
_refine_ls_R_factor_all 0.0890
_refine_ls_R_factor_gt 0.0444
_refine_ls_shift/su_max 0.006
_refine_ls_shift/su_mean 0.000
_refine_ls_structure_factor_coef Fsqd
_refine_ls_weighting_details 'calc w=1/[\s^2^(Fo^2^)+(0.0392P)^2^+3.3048P] where P=(Fo^2^+2Fc^2^)/3'
_refine_ls_weighting_scheme calc
_refine_ls_wR_factor_gt 0.0829
_refine_ls_wR_factor_ref 0.0977
_reflns_number_gt 24056
_reflns_number_total 37151
_reflns_threshold_expression >2sigma(I)
_cod_data_source_file ja103400e_si_003_5.cif
_cod_data_source_block 6a
_cod_database_code 4102996

loop_
_symmetry_equiv_pos_as_xyz
'x, y, z'
'-x+1/2, y+1/2, -z+1/2'
'-x, -y, -z'
'x-1/2, -y-1/2, z-1/2'

loop_
_atom_site_label
_atom_site_type_symbol
_atom_site_fract_x
_atom_site_fract_y
_atom_site_fract_z
_atom_site_U_iso_or_equiv
_atom_site_adp_type
_atom_site_occupancy
_atom_site_symmetry_multiplicity
_atom_site_calc_flag
_atom_site_refinement_flags
Au1 Au 1.117932(8) 0.515133(9) 0.756293(5) 0.01730(3) Uani 1 1 d .
Au2 Au 0.986275(8) 0.362902(8) 0.745709(5) 0.01764(3) Uani 1 1 d .
Au3 Au 0.916207(8) 0.573787(9) 0.748353(5) 0.01898(3) Uani 1 1 d .
Cu1 Cu 1.03018(3) 0.48296(3) 0.835485(17) 0.01877(8) Uani 1 1 d .
Cu2 Cu 0.97680(3) 0.49447(3) 0.664728(17) 0.01912(8) Uani 1 1 d .
C1 C 1.1516(2) 0.4692(2) 0.82875(14) 0.0192(6) Uani 1 1 d .
C2 C 1.1687(2) 0.4445(2) 0.87363(14) 0.0192(6) Uani 1 1 d .
C3 C 1.0816(2) 0.5700(2) 0.68660(14) 0.0194(6) Uani 1 1 d .
C4 C 1.0471(2) 0.6089(2) 0.64754(13) 0.0179(6) Uani 1 1 d .
C5 C 0.9656(2) 0.3684(2) 0.81741(14) 0.0190(6) Uani 1 1 d .
C6 C 0.9433(2) 0.3854(2) 0.85675(14) 0.0186(6) Uani 1 1 d .
C7 C 0.9989(2) 0.3626(2) 0.67236(14) 0.0203(7) Uani 1 1 d .
C8 C 1.0060(2) 0.3706(2) 0.62748(14) 0.0223(7) Uani 1 1 d .
C9 C 0.9678(2) 0.5995(2) 0.82254(14) 0.0210(7) Uani 1 1 d .
C10 C 1.0029(2) 0.6100(2) 0.86830(14) 0.0183(6) Uani 1 1 d .
C11 C 0.8657(2) 0.5477(2) 0.67375(14) 0.0211(7) Uani 1 1 d .
C12 C 0.8425(2) 0.5270(2) 0.62817(14) 0.0194(6) Uani 1 1 d .
O1 O 1.20769(18) 0.48731(18) 0.96343(10) 0.0270(6) Uani 1 1 d .
H1 H 1.1667 0.5189 0.9564 0.040 Uiso 1 1 d R
C13 C 1.1984(2) 0.4166(2) 0.92896(14) 0.0203(7) Uani 1 1 d .
C14 C 1.2803(2) 0.3741(2) 0.93898(15) 0.0218(7) Uani 1 1 d .
H14A H 1.3239 0.4161 0.9450 0.026 Uiso 1 1 calc R
H14B H 1.2844 0.3385 0.9089 0.026 Uiso 1 1 calc R
C15 C 1.2847(3) 0.3208(4) 0.98874(18) 0.0444(13) Uani 1 1 d .
H15A H 1.3061 0.2646 0.9843 0.053 Uiso 1 1 calc R
H15B H 1.3203 0.3477 1.0196 0.053 Uiso 1 1 calc R
C16 C 1.2003(3) 0.3145(3) 0.99617(16) 0.0322(9) Uani 1 1 d .
H16A H 1.1949 0.3470 1.0272 0.039 Uiso 1 1 calc R
H16B H 1.1862 0.2556 1.0011 0.039 Uiso 1 1 calc R
C17 C 1.1460(2) 0.3502(3) 0.94635(15) 0.0246(8) Uani 1 1 d .
H17A H 1.0972 0.3754 0.9537 0.029 Uiso 1 1 calc R
H17B H 1.1301 0.3065 0.9192 0.029 Uiso 1 1 calc R
O2 O 0.98675(17) 0.63219(16) 0.55586(10) 0.0224(5) Uani 1 1 d .
H2 H 0.9451 0.6050 0.5579 0.034 Uiso 1 1 d R
C18 C 1.0155(2) 0.6706(2) 0.60652(13) 0.0171(6) Uani 1 1 d .
C19 C 0.9494(2) 0.7262(2) 0.61885(14) 0.0211(7) Uani 1 1 d .
H19A H 0.8974 0.6964 0.6116 0.025 Uiso 1 1 calc R
H19B H 0.9634 0.7441 0.6560 0.025 Uiso 1 1 calc R
C20 C 0.9459(2) 0.8008(2) 0.58236(17) 0.0275(8) Uani 1 1 d .
H20A H 0.9304 0.8519 0.5988 0.033 Uiso 1 1 calc R
H20B H 0.9062 0.7909 0.5488 0.033 Uiso 1 1 calc R
C21 C 1.0304(2) 0.8100(2) 0.57308(17) 0.0259(8) Uani 1 1 d .
H21A H 1.0554 0.8627 0.5887 0.031 Uiso 1 1 calc R
H21B H 1.0282 0.8104 0.5350 0.031 Uiso 1 1 calc R
C22 C 1.0786(2) 0.7343(2) 0.59975(15) 0.0215(7) Uani 1 1 d .
H22A H 1.1126 0.7113 0.5775 0.026 Uiso 1 1 calc R
H22B H 1.1132 0.7501 0.6342 0.026 Uiso 1 1 calc R
O3 O 0.94843(16) 0.42843(17) 0.94538(9) 0.0221(5) Uani 1 1 d .
H3 H 0.9699 0.4750 0.9414 0.033 Uiso 1 1 d R
C23 C 0.8970(2) 0.4011(2) 0.89650(13) 0.0187(6) Uani 1 1 d .
C24 C 0.8516(2) 0.3245(2) 0.90944(14) 0.0217(7) Uani 1 1 d .
H24A H 0.8854 0.2924 0.9387 0.026 Uiso 1 1 calc R
H24B H 0.8357 0.2875 0.8785 0.026 Uiso 1 1 calc R
C25 C 0.7770(3) 0.3594(3) 0.92514(17) 0.0337(10) Uani 1 1 d .
H25A H 0.7283 0.3293 0.9062 0.040 Uiso 1 1 calc R
H25B H 0.7824 0.3526 0.9633 0.040 Uiso 1 1 calc R
C26 C 0.7713(3) 0.4511(3) 0.91051(16) 0.0307(9) Uani 1 1 d .
H26A H 0.7162 0.4653 0.8910 0.037 Uiso 1 1 calc R
H26B H 0.7856 0.4863 0.9424 0.037 Uiso 1 1 calc R
C27 C 0.8302(2) 0.4645(3) 0.87641(15) 0.0235(7) Uani 1 1 d .
H27A H 0.8515 0.5222 0.8802 0.028 Uiso 1 1 calc R
H27B H 0.8042 0.4543 0.8390 0.028 Uiso 1 1 calc R
O4 O 0.95776(17) 0.37919(18) 0.53595(10) 0.0275(6) Uani 1 1 d .
H4 H 0.9763 0.3792 0.5087 0.041 Uiso 1 1 d R
C28 C 1.0291(2) 0.3658(2) 0.57689(13) 0.0211(7) Uani 1 1 d .
C29 C 1.0968(3) 0.4273(3) 0.57486(15) 0.0261(8) Uani 1 1 d .
H29A H 1.1037 0.4334 0.5386 0.031 Uiso 1 1 calc R
H29B H 1.0863 0.4828 0.5884 0.031 Uiso 1 1 calc R
C30 C 1.1702(3) 0.3862(3) 0.61049(18) 0.0339(9) Uani 1 1 d .
H30A H 1.1768 0.4051 0.6472 0.041 Uiso 1 1 calc R
H30B H 1.2193 0.4004 0.5988 0.041 Uiso 1 1 calc R
C31 C 1.1542(3) 0.2918(3) 0.6061(2) 0.0410(11) Uani 1 1 d .
H31A H 1.1930 0.2639 0.5891 0.049 Uiso 1 1 calc R
H31B H 1.1592 0.2670 0.6413 0.049 Uiso 1 1 calc R
C32 C 1.0689(3) 0.2814(2) 0.57271(15) 0.0260(8) Uani 1 1 d .
H32A H 1.0407 0.2360 0.5865 0.031 Uiso 1 1 calc R
H32B H 1.0692 0.2688 0.5358 0.031 Uiso 1 1 calc R
O5 O 1.05646(16) 0.56469(16) 0.95449(10) 0.0224(5) Uani 1 1 d .
H5 H 1.0394 0.5772 0.9814 0.034 Uiso 1 1 d R
C33 C 1.0370(2) 0.6386(2) 0.92275(14) 0.0219(7) Uani 1 1 d .
C34 C 1.1078(3) 0.6973(3) 0.92533(18) 0.0394(11) Uani 1 1 d .
H34A H 1.1410 0.6788 0.9013 0.047 Uiso 1 1 calc R
H34B H 1.1419 0.7006 0.9614 0.047 Uiso 1 1 calc R
C35 C 1.0672(4) 0.7821(3) 0.9078(3) 0.0636(18) Uani 1 1 d .
H35A H 1.0979 0.8280 0.9287 0.076 Uiso 1 1 calc R
H35B H 1.0654 0.7922 0.8703 0.076 Uiso 1 1 calc R
C36 C 0.9841(4) 0.7791(3) 0.9161(2) 0.0511(14) Uani 1 1 d .
H36A H 0.9440 0.7842 0.8822 0.061 Uiso 1 1 calc R
H36B H 0.9757 0.8251 0.9394 0.061 Uiso 1 1 calc R
C37 C 0.9769(3) 0.6957(3) 0.94110(16) 0.0323(9) Uani 1 1 d .
H37A H 0.9217 0.6736 0.9294 0.039 Uiso 1 1 calc R
H37B H 0.9906 0.7005 0.9798 0.039 Uiso 1 1 calc R
O6 O 0.86269(18) 0.51542(18) 0.54144(10) 0.0261(6) Uani 1 1 d .
H6 H 0.8824 0.4665 0.5452 0.039 Uiso 1 1 d R
C38 C 0.8050(2) 0.5088(2) 0.57281(14) 0.0233(7) Uani 1 1 d .
C39 C 0.7616(3) 0.4248(3) 0.56396(17) 0.0324(9) Uani 1 1 d .
H39A H 0.8000 0.3789 0.5632 0.039 Uiso 1 1 calc R
H39B H 0.7335 0.4135 0.5921 0.039 Uiso 1 1 calc R
C40 C 0.7020(4) 0.4331(4) 0.5110(2) 0.066(2) Uani 1 1 d .
H40A H 0.7241 0.4079 0.4830 0.079 Uiso 1 1 calc R
H40B H 0.6512 0.4044 0.5117 0.079 Uiso 1 1 calc R
C41 C 0.6875(3) 0.5254(4) 0.5012(2) 0.0497(14) Uani 1 1 d .
H41A H 0.6299 0.5386 0.4964 0.060 Uiso 1 1 calc R
H41B H 0.7045 0.5427 0.4693 0.060 Uiso 1 1 calc R
C42 C 0.7372(3) 0.5706(3) 0.54946(17) 0.0331(9) Uani 1 1 d .
H42A H 0.7044 0.5829 0.5749 0.040 Uiso 1 1 calc R
H42B H 0.7593 0.6235 0.5393 0.040 Uiso 1 1 calc R
P1 P 0.43147(6) 0.49859(6) 0.77662(4) 0.01899(17) Uani 1 1 d .
P2 P 0.59385(6) 0.52209(6) 0.75445(4) 0.01783(17) Uani 1 1 d .
N1 N 0.52401(19) 0.4928(2) 0.77902(13) 0.0227(6) Uani 1 1 d .
C43 C 0.3763(2) 0.5676(2) 0.72659(15) 0.0222(7) Uani 1 1 d .
C44 C 0.3932(2) 0.6527(2) 0.72925(18) 0.0276(8) Uani 1 1 d .
H44A H 0.4295 0.6752 0.7592 0.033 Uiso 1 1 calc R
C45 C 0.3569(3) 0.7048(2) 0.68799(18) 0.0298(9) Uani 1 1 d .
H45A H 0.3688 0.7628 0.6895 0.036 Uiso 1 1 calc R
C46 C 0.3041(3) 0.6724(3) 0.64532(19) 0.0373(10) Uani 1 1 d .
H46A H 0.2795 0.7081 0.6172 0.045 Uiso 1 1 calc R
C47 C 0.2860(3) 0.5881(3) 0.6426(2) 0.0490(14) Uani 1 1 d .
H47A H 0.2481 0.5663 0.6131 0.059 Uiso 1 1 calc R
C48 C 0.3232(3) 0.5362(3) 0.68262(19) 0.0400(11) Uani 1 1 d .
H48A H 0.3124 0.4780 0.6801 0.048 Uiso 1 1 calc R
C49 C 0.3868(2) 0.3971(2) 0.76294(15) 0.0216(7) Uani 1 1 d .
C50 C 0.3074(3) 0.3844(3) 0.76539(19) 0.0315(9) Uani 1 1 d .
H50A H 0.2779 0.4282 0.7765 0.038 Uiso 1 1 calc R
C51 C 0.2716(3) 0.3070(3) 0.7513(2) 0.0390(11) Uani 1 1 d .
H51A H 0.2170 0.2987 0.7518 0.047 Uiso 1 1 calc R
C52 C 0.3142(3) 0.2434(3) 0.73695(19) 0.0377(11) Uani 1 1 d .
H52A H 0.2897 0.1904 0.7286 0.045 Uiso 1 1 calc R
C53 C 0.3938(3) 0.2553(3) 0.73430(18) 0.0335(10) Uani 1 1 d .
H53A H 0.4231 0.2109 0.7236 0.040 Uiso 1 1 calc R
C54 C 0.4295(2) 0.3321(2) 0.74743(16) 0.0262(8) Uani 1 1 d .
H54A H 0.4836 0.3406 0.7458 0.031 Uiso 1 1 calc R
C55 C 0.4199(2) 0.5325(2) 0.83994(15) 0.0218(7) Uani 1 1 d .
C56 C 0.3448(3) 0.5568(2) 0.84695(17) 0.0276(8) Uani 1 1 d .
H56A H 0.3000 0.5603 0.8177 0.033 Uiso 1 1 calc R
C57 C 0.3365(3) 0.5759(3) 0.89697(19) 0.0356(10) Uani 1 1 d .
H57A H 0.2854 0.5913 0.9021 0.043 Uiso 1 1 calc R
C58 C 0.4016(3) 0.5726(3) 0.93928(18) 0.0352(10) Uani 1 1 d .
H58A H 0.3950 0.5852 0.9734 0.042 Uiso 1 1 calc R
C59 C 0.4765(3) 0.5510(3) 0.93259(16) 0.0312(9) Uani 1 1 d .
H59A H 0.5215 0.5504 0.9618 0.037 Uiso 1 1 calc R
C60 C 0.4855(3) 0.5301(2) 0.88225(16) 0.0266(8) Uani 1 1 d .
H60A H 0.5366 0.5143 0.8773 0.032 Uiso 1 1 calc R
C61 C 0.6601(2) 0.4357(2) 0.75405(14) 0.0189(6) Uani 1 1 d .
C62 C 0.6543(2) 0.3655(2) 0.78428(15) 0.0231(7) Uani 1 1 d .
H62A H 0.6137 0.3626 0.8034 0.028 Uiso 1 1 calc R
C63 C 0.7076(2) 0.3002(2) 0.78640(16) 0.0270(8) Uani 1 1 d .
H63A H 0.7032 0.2517 0.8064 0.032 Uiso 1 1 calc R
C64 C 0.7677(2) 0.3058(3) 0.75911(16) 0.0289(9) Uani 1 1 d .
H64A H 0.8054 0.2617 0.7614 0.035 Uiso 1 1 calc R
C65 C 0.7730(2) 0.3749(3) 0.72888(16) 0.0274(8) Uani 1 1 d .
H65A H 0.8142 0.3782 0.7104 0.033 Uiso 1 1 calc R
C66 C 0.7185(2) 0.4398(2) 0.72530(14) 0.0214(7) Uani 1 1 d .
H66A H 0.7210 0.4865 0.7035 0.026 Uiso 1 1 calc R
C67 C 0.6509(2) 0.6031(2) 0.79457(14) 0.0181(6) Uani 1 1 d .
C68 C 0.7325(2) 0.6129(2) 0.79863(14) 0.0187(6) Uani 1 1 d .
H68A H 0.7585 0.5796 0.7777 0.022 Uiso 1 1 calc R
C69 C 0.7763(2) 0.6708(2) 0.83309(14) 0.0216(7) Uani 1 1 d .
H69A H 0.8323 0.6767 0.8361 0.026 Uiso 1 1 calc R
C70 C 0.7380(2) 0.7202(2) 0.86304(14) 0.0229(7) Uani 1 1 d .
H70A H 0.7680 0.7596 0.8869 0.028 Uiso 1 1 calc R
C71 C 0.6564(2) 0.7125(2) 0.85835(15) 0.0250(8) Uani 1 1 d .
H71A H 0.6302 0.7470 0.8786 0.030 Uiso 1 1 calc R
C72 C 0.6133(2) 0.6545(2) 0.82417(15) 0.0227(7) Uani 1 1 d .
H72A H 0.5571 0.6495 0.8208 0.027 Uiso 1 1 calc R
C73 C 0.5627(2) 0.5571(2) 0.68748(14) 0.0200(7) Uani 1 1 d .
C74 C 0.5508(2) 0.6415(2) 0.67509(15) 0.0231(7) Uani 1 1 d .
H74A H 0.5633 0.6823 0.7021 0.028 Uiso 1 1 calc R
C75 C 0.5207(3) 0.6659(3) 0.62361(16) 0.0273(8) Uani 1 1 d .
H75A H 0.5115 0.7234 0.6154 0.033 Uiso 1 1 calc R
C76 C 0.5041(3) 0.6068(3) 0.58417(17) 0.0346(10) Uani 1 1 d .
H76A H 0.4843 0.6239 0.5488 0.042 Uiso 1 1 calc R
C77 C 0.5162(3) 0.5230(3) 0.59579(18) 0.0406(12) Uani 1 1 d .
H77A H 0.5047 0.4827 0.5685 0.049 Uiso 1 1 calc R
C78 C 0.5450(3) 0.4978(3) 0.64714(17) 0.0315(9) Uani 1 1 d .
H78A H 0.5528 0.4401 0.6551 0.038 Uiso 1 1 calc R

loop_
_atom_site_aniso_label
_atom_site_aniso_U_11
_atom_site_aniso_U_22
_atom_site_aniso_U_33
_atom_site_aniso_U_23
_atom_site_aniso_U_13
_atom_site_aniso_U_12
Au1 0.01717(6) 0.02043(6) 0.01422(5) 0.00138(4) 0.00352(4) 0.00029(5)
Au2 0.02139(6) 0.01872(6) 0.01359(5) 0.00036(4) 0.00569(4) -0.00164(5)
Au3 0.01912(6) 0.02382(7) 0.01447(5) 0.00117(5) 0.00494(4) 0.00142(5)
Cu1 0.0198(2) 0.0204(2) 0.01668(18) 0.00023(15) 0.00553(16) 0.00087(16)
Cu2 0.0208(2) 0.0207(2) 0.01587(18) 0.00047(15) 0.00438(16) -0.00105(16)
C1 0.0164(16) 0.0202(16) 0.0215(16) -0.0002(12) 0.0053(13) 0.0014(12)
C2 0.0158(16) 0.0229(17) 0.0194(15) -0.0002(12) 0.0052(13) 0.0026(13)
C3 0.0178(16) 0.0192(16) 0.0208(16) -0.0030(12) 0.0041(13) -0.0019(13)
C4 0.0183(16) 0.0197(16) 0.0161(14) -0.0018(12) 0.0050(12) -0.0019(13)
C5 0.0196(17) 0.0178(16) 0.0189(15) 0.0028(12) 0.0033(13) 0.0003(13)
C6 0.0181(16) 0.0193(16) 0.0187(15) 0.0035(12) 0.0049(13) 0.0012(12)
C7 0.0255(18) 0.0160(15) 0.0206(16) -0.0018(12) 0.0080(14) -0.0041(13)
C8 0.030(2) 0.0155(16) 0.0196(16) -0.0014(12) 0.0028(14) -0.0020(14)
C9 0.0227(18) 0.0215(17) 0.0204(16) 0.0030(13) 0.0082(14) 0.0036(14)
C10 0.0181(16) 0.0188(16) 0.0190(15) 0.0001(12) 0.0061(13) 0.0026(12)
C11 0.0194(17) 0.0243(17) 0.0195(16) 0.0034(13) 0.0043(13) -0.0004(13)
C12 0.0181(16) 0.0204(16) 0.0192(15) 0.0015(12) 0.0037(13) -0.0015(13)
O1 0.0300(15) 0.0287(14) 0.0211(13) -0.0039(11) 0.0041(11) 0.0102(12)
C13 0.0213(17) 0.0219(17) 0.0168(15) 0.0003(12) 0.0030(13) 0.0056(13)
C14 0.0201(17) 0.0222(17) 0.0234(17) -0.0003(13) 0.0053(14) 0.0051(13)
C15 0.034(3) 0.066(4) 0.031(2) 0.024(2) 0.0039(19) 0.023(2)
C16 0.033(2) 0.038(2) 0.0251(19) 0.0126(17) 0.0069(17) 0.0046(18)
C17 0.0209(18) 0.029(2) 0.0248(18) 0.0041(14) 0.0070(15) 0.0012(15)
O2 0.0308(15) 0.0205(13) 0.0149(11) -0.0004(9) 0.0035(10) -0.0046(11)
C18 0.0202(16) 0.0179(15) 0.0127(13) 0.0002(11) 0.0028(12) -0.0019(12)
C19 0.0215(17) 0.0215(17) 0.0216(16) -0.0003(13) 0.0075(14) 0.0025(14)
C20 0.025(2) 0.0222(18) 0.035(2) 0.0060(15) 0.0078(16) 0.0012(15)
C21 0.0226(19) 0.0197(17) 0.037(2) 0.0042(15) 0.0095(16) -0.0010(14)
C22 0.0190(17) 0.0230(17) 0.0226(17) 0.0032(13) 0.0050(13) -0.0010(13)
O3 0.0196(12) 0.0312(14) 0.0156(11) -0.0009(10) 0.0041(10) -0.0045(11)
C23 0.0168(16) 0.0251(17) 0.0138(14) -0.0001(12) 0.0027(12) -0.0006(13)
C24 0.0194(17) 0.0264(18) 0.0202(16) 0.0023(13) 0.0061(13) -0.0022(14)
C25 0.0191(19) 0.055(3) 0.028(2) 0.0011(19) 0.0072(16) -0.0026(19)
C26 0.023(2) 0.043(2) 0.027(2) -0.0047(17) 0.0083(16) 0.0057(17)
C27 0.0209(18) 0.0280(19) 0.0218(17) -0.0014(14) 0.0052(14) 0.0056(14)
O4 0.0300(15) 0.0362(16) 0.0159(12) -0.0010(11) 0.0047(11) 0.0002(12)
C28 0.030(2) 0.0209(17) 0.0136(14) -0.0010(12) 0.0078(13) 0.0004(14)
C29 0.035(2) 0.0264(19) 0.0186(16) 0.0000(14) 0.0099(15) -0.0030(16)
C30 0.033(2) 0.035(2) 0.032(2) -0.0049(18) 0.0048(18) -0.0059(19)
C31 0.039(3) 0.034(3) 0.044(3) -0.003(2) 0.000(2) 0.008(2)
C32 0.033(2) 0.0217(18) 0.0219(17) -0.0025(14) 0.0041(15) 0.0004(15)
O5 0.0267(14) 0.0243(13) 0.0174(12) 0.0015(10) 0.0076(10) 0.0056(11)
C33 0.0237(18) 0.0232(17) 0.0194(16) -0.0001(13) 0.0061(14) 0.0004(14)
C34 0.040(3) 0.045(3) 0.029(2) 0.0050(19) -0.0006(19) -0.017(2)
C35 0.102(6) 0.030(3) 0.064(4) 0.002(3) 0.031(4) -0.017(3)
C36 0.078(4) 0.027(2) 0.045(3) 0.001(2) 0.007(3) 0.008(3)
C37 0.045(3) 0.030(2) 0.0216(18) -0.0057(15) 0.0070(17) 0.0113(19)
O6 0.0349(16) 0.0256(14) 0.0178(12) 0.0037(10) 0.0061(11) -0.0036(12)
C38 0.0214(18) 0.0267(19) 0.0192(16) 0.0034(13) -0.0006(13) -0.0064(14)
C39 0.035(2) 0.028(2) 0.030(2) 0.0022(16) -0.0003(17) -0.0114(18)
C40 0.071(4) 0.049(3) 0.053(3) 0.003(3) -0.032(3) -0.016(3)
C41 0.042(3) 0.059(4) 0.036(3) 0.006(2) -0.016(2) 0.001(3)
C42 0.034(2) 0.027(2) 0.032(2) 0.0058(16) -0.0043(18) 0.0049(18)
P1 0.0155(4) 0.0164(4) 0.0253(4) 0.0006(3) 0.0053(3) -0.0001(3)
P2 0.0148(4) 0.0161(4) 0.0223(4) -0.0006(3) 0.0038(3) 0.0004(3)
N1 0.0161(14) 0.0222(15) 0.0296(16) 0.0019(12) 0.0049(12) 0.0024(12)
C43 0.0181(17) 0.0208(17) 0.0289(18) 0.0004(14) 0.0082(14) 0.0016(13)
C44 0.0189(18) 0.0217(18) 0.041(2) -0.0008(16) 0.0048(17) 0.0016(14)
C45 0.028(2) 0.0172(17) 0.046(2) 0.0101(16) 0.0133(19) 0.0027(15)
C46 0.033(2) 0.034(2) 0.043(3) 0.018(2) 0.008(2) 0.0069(19)
C47 0.055(3) 0.034(3) 0.043(3) 0.014(2) -0.019(2) -0.007(2)
C48 0.046(3) 0.027(2) 0.036(2) 0.0081(18) -0.010(2) -0.006(2)
C49 0.0210(18) 0.0189(16) 0.0249(17) -0.0009(13) 0.0053(14) -0.0022(13)
C50 0.026(2) 0.024(2) 0.046(3) -0.0029(18) 0.0109(19) -0.0027(16)
C51 0.028(2) 0.031(2) 0.057(3) 0.003(2) 0.009(2) -0.0109(18)
C52 0.041(3) 0.0198(19) 0.044(3) -0.0037(17) -0.006(2) -0.0051(18)
C53 0.036(2) 0.0177(18) 0.041(2) -0.0020(16) -0.0028(19) 0.0003(16)
C54 0.024(2) 0.0230(18) 0.0293(19) -0.0023(15) 0.0015(15) 0.0035(15)
C55 0.0239(18) 0.0183(16) 0.0249(17) -0.0007(13) 0.0088(14) -0.0021(13)
C56 0.026(2) 0.0240(19) 0.035(2) -0.0034(16) 0.0103(17) -0.0017(15)
C57 0.042(3) 0.023(2) 0.050(3) -0.0079(19) 0.029(2) -0.0068(18)
C58 0.056(3) 0.024(2) 0.033(2) -0.0055(17) 0.025(2) -0.011(2)
C59 0.044(3) 0.0242(19) 0.0227(18) 0.0023(15) 0.0029(18) -0.0044(18)
C60 0.028(2) 0.0194(18) 0.032(2) 0.0031(15) 0.0065(16) -0.0010(15)
C61 0.0151(15) 0.0178(16) 0.0219(16) -0.0026(12) 0.0007(12) -0.0002(12)
C62 0.0196(17) 0.0237(18) 0.0237(17) -0.0020(14) 0.0004(14) -0.0001(14)
C63 0.028(2) 0.0186(17) 0.0287(19) -0.0016(14) -0.0059(15) 0.0018(15)
C64 0.024(2) 0.0254(19) 0.031(2) -0.0101(15) -0.0057(16) 0.0057(15)
C65 0.0225(19) 0.029(2) 0.029(2) -0.0151(16) 0.0020(15) 0.0013(15)
C66 0.0188(17) 0.0237(18) 0.0204(16) -0.0040(13) 0.0021(13) 0.0005(13)
C67 0.0182(16) 0.0160(15) 0.0195(15) -0.0005(12) 0.0035(13) -0.0005(12)
C68 0.0176(16) 0.0179(15) 0.0208(16) -0.0010(12) 0.0046(13) -0.0010(12)
C69 0.0219(18) 0.0172(16) 0.0247(17) -0.0005(13) 0.0036(14) 0.0015(13)
C70 0.028(2) 0.0187(16) 0.0202(16) -0.0008(13) 0.0020(14) -0.0007(14)
C71 0.029(2) 0.0198(17) 0.0269(18) -0.0029(14) 0.0083(16) 0.0056(15)
C72 0.0180(17) 0.0248(18) 0.0255(18) -0.0037(14) 0.0055(14) 0.0024(14)
C73 0.0162(16) 0.0211(17) 0.0215(16) -0.0009(13) 0.0021(13) 0.0021(13)
C74 0.0218(18) 0.0197(17) 0.0270(18) -0.0015(14) 0.0043(14) -0.0025(14)
C75 0.030(2) 0.0195(18) 0.031(2) 0.0065(15) 0.0038(16) -0.0001(15)
C76 0.035(2) 0.034(2) 0.028(2) 0.0036(17) -0.0055(18) -0.0012(19)
C77 0.052(3) 0.033(2) 0.026(2) -0.0076(17) -0.011(2) -0.001(2)
C78 0.039(2) 0.0199(18) 0.028(2) -0.0037(15) -0.0061(17) -0.0012(16)

loop_
_atom_type_symbol
_atom_type_description
_atom_type_scat_dispersion_real
_atom_type_scat_dispersion_imag
_atom_type_scat_source
C C 0.0033 0.0016 'International Tables Vol C Tables 4.2.6.8 and 6.1.1.4'
H H 0.0000 0.0000 'International Tables Vol C Tables 4.2.6.8 and 6.1.1.4'
N N 0.0061 0.0033 'International Tables Vol C Tables 4.2.6.8 and 6.1.1.4'
O O 0.0106 0.0060 'International Tables Vol C Tables 4.2.6.8 and 6.1.1.4'
P P 0.1023 0.0942 'International Tables Vol C Tables 4.2.6.8 and 6.1.1.4'
Cu Cu 0.3201 1.2651 'International Tables Vol C Tables 4.2.6.8 and 6.1.1.4'
Au Au -2.0133 8.8022 'International Tables Vol C Tables 4.2.6.8 and 6.1.1.4'

loop_
_geom_angle_atom_site_label_1
_geom_angle_atom_site_label_2
_geom_angle_atom_site_label_3
_geom_angle
C3 Au1 C1 175.07(14)
C3 Au1 Cu1 129.53(10)
C1 Au1 Cu1 47.92(10)
C3 Au1 Cu2 45.20(10)
C1 Au1 Cu2 136.05(11)
Cu1 Au1 Cu2 95.535(14)
C3 Au1 Au2 100.98(10)
C1 Au1 Au2 81.05(11)
Cu1 Au1 Au2 57.548(10)
Cu2 Au1 Au2 56.110(9)
C3 Au1 Au3 74.96(10)
C1 Au1 Au3 102.23(10)
Cu1 Au1 Au3 54.594(10)
Cu2 Au1 Au3 52.406(10)
Au2 Au1 Au3 63.247(6)
C7 Au2 C5 175.43(15)
C7 Au2 Cu2 46.25(10)
C5 Au2 Cu2 130.59(10)
C7 Au2 Cu1 134.27(10)
C5 Au2 Cu1 45.48(10)
Cu2 Au2 Cu1 93.892(14)
C7 Au2 Au1 81.53(10)
C5 Au2 Au1 99.20(10)
Cu2 Au2 Au1 56.946(10)
Cu1 Au2 Au1 54.436(9)
C7 Au2 Au3 97.73(10)
C5 Au2 Au3 78.76(10)
Cu2 Au2 Au3 52.023(9)
Cu1 Au2 Au3 53.416(9)
Au1 Au2 Au3 61.841(6)
C9 Au3 C11 179.35(15)
C9 Au3 Cu2 132.11(11)
C11 Au3 Cu2 47.26(11)
C9 Au3 Cu1 45.22(11)
C11 Au3 Cu1 134.39(11)
Cu2 Au3 Cu1 94.407(14)
C9 Au3 Au1 78.17(11)
C11 Au3 Au1 101.18(11)
Cu2 Au3 Au1 54.138(10)
Cu1 Au3 Au1 51.478(9)
C9 Au3 Au2 98.12(11)
C11 Au3 Au2 81.55(11)
Cu2 Au3 Au2 52.988(9)
Cu1 Au3 Au2 53.087(9)
Au1 Au3 Au2 54.912(4)
C5 Cu1 C9 119.98(14)
C5 Cu1 C1 110.88(14)
C9 Cu1 C1 122.47(14)
C5 Cu1 C10 134.49(13)
C9 Cu1 C10 31.64(13)
C1 Cu1 C10 114.23(13)
C5 Cu1 C6 31.27(13)
C9 Cu1 C6 107.46(14)
C1 Cu1 C6 130.07(13)
C10 Cu1 C6 107.84(13)
C5 Cu1 C2 106.23(13)
C9 Cu1 C2 133.69(14)
C1 Cu1 C2 29.84(12)
C10 Cu1 C2 109.66(13)
C6 Cu1 C2 110.65(12)
C5 Cu1 Au1 108.99(10)
C9 Cu1 Au1 93.27(10)
C1 Cu1 Au1 43.61(10)
C10 Cu1 Au1 107.39(9)
C6 Cu1 Au1 140.26(9)
C2 Cu1 Au1 73.43(8)
C5 Cu1 Au2 41.77(9)
C9 Cu1 Au2 114.35(10)
C1 Cu1 Au2 86.40(10)
C10 Cu1 Au2 145.74(9)
C6 Cu1 Au2 72.55(9)
C2 Cu1 Au2 101.55(9)
Au1 Cu1 Au2 68.016(11)
C5 Cu1 Au3 92.11(10)
C9 Cu1 Au3 41.08(10)
C1 Cu1 Au3 117.19(10)
C10 Cu1 Au3 72.72(9)
C6 Cu1 Au3 99.76(9)
C2 Cu1 Au3 146.30(9)
Au1 Cu1 Au3 73.928(12)
Au2 Cu1 Au3 73.497(12)
C3 Cu2 C7 114.47(14)
C3 Cu2 C11 117.34(14)
C7 Cu2 C11 121.38(14)
C3 Cu2 C4 31.85(13)
C7 Cu2 C4 135.55(14)
C11 Cu2 C4 103.06(14)
C3 Cu2 C8 110.25(14)
C7 Cu2 C8 31.38(13)
C11 Cu2 C8 132.14(15)
C4 Cu2 C8 115.08(13)
C3 Cu2 C12 132.24(13)
C7 Cu2 C12 113.13(14)
C11 Cu2 C12 31.03(13)
C4 Cu2 C12 104.76(13)
C8 Cu2 C12 107.98(14)
C3 Cu2 Au3 88.81(9)
C7 Cu2 Au3 116.29(10)
C11 Cu2 Au3 42.71(10)
C4 Cu2 Au3 95.58(9)
C8 Cu2 Au3 146.83(9)
C12 Cu2 Au3 73.73(9)
C3 Cu2 Au2 108.11(10)
C7 Cu2 Au2 41.98(9)
C11 Cu2 Au2 95.85(10)
C4 Cu2 Au2 139.87(9)
C8 Cu2 Au2 73.36(9)
C12 Cu2 Au2 109.45(9)
Au3 Cu2 Au2 74.989(12)
C3 Cu2 Au1 41.52(10)
C7 Cu2 Au1 86.71(10)
C11 Cu2 Au1 115.90(10)
C4 Cu2 Au1 72.96(9)
C8 Cu2 Au1 102.58(10)
C12 Cu2 Au1 146.68(9)
Au3 Cu2 Au1 73.456(12)
Au2 Cu2 Au1 66.944(10)
C2 C1 Au1 176.0(3)
C2 C1 Cu1 88.3(3)
Au1 C1 Cu1 88.47(14)
C1 C2 C13 174.2(4)
C1 C2 Cu1 61.8(2)
C13 C2 Cu1 123.5(2)
C4 C3 Au1 167.6(3)
C4 C3 Cu2 81.6(2)
Au1 C3 Cu2 93.28(15)
C3 C4 C18 167.8(4)
C3 C4 Cu2 66.6(2)
C18 C4 Cu2 124.2(2)
C6 C5 Au2 166.7(3)
C6 C5 Cu1 82.5(3)
Au2 C5 Cu1 92.75(14)
C5 C6 C23 166.1(4)
C5 C6 Cu1 66.2(2)
C23 C6 Cu1 122.7(2)
C8 C7 Au2 173.9(3)
C8 C7 Cu2 82.1(2)
Au2 C7 Cu2 91.77(14)
C7 C8 C28 166.9(4)
C7 C8 Cu2 66.5(2)
C28 C8 Cu2 123.7(2)
C10 C9 Au3 175.1(3)
C10 C9 Cu1 81.5(2)
Au3 C9 Cu1 93.69(15)
C9 C10 C33 168.8(4)
C9 C10 Cu1 66.9(2)
C33 C10 Cu1 124.4(2)
C12 C11 Au3 172.8(3)
C12 C11 Cu2 82.8(3)
Au3 C11 Cu2 90.03(15)
C11 C12 C38 172.3(4)
C11 C12 Cu2 66.1(2)
C38 C12 Cu2 121.3(3)
C13 O1 H1 111.7
O1 C13 C2 109.8(3)
O1 C13 C14 106.4(3)
C2 C13 C14 112.9(3)
O1 C13 C17 110.2(3)
C2 C13 C17 114.2(3)
C14 C13 C17 102.8(3)
C13 C14 C15 104.5(3)
C13 C14 H14A 110.9
C15 C14 H14A 110.9
C13 C14 H14B 110.9
C15 C14 H14B 110.9
H14A C14 H14B 108.9
C16 C15 C14 106.8(3)
C16 C15 H15A 110.4
C14 C15 H15A 110.4
C16 C15 H15B 110.4
C14 C15 H15B 110.4
H15A C15 H15B 108.6
C15 C16 C17 105.9(3)
C15 C16 H16A 110.6
C17 C16 H16A 110.6
C15 C16 H16B 110.6
C17 C16 H16B 110.6
H16A C16 H16B 108.7
C16 C17 C13 103.5(3)
C16 C17 H17A 111.1
C13 C17 H17A 111.1
C16 C17 H17B 111.1
C13 C17 H17B 111.1
H17A C17 H17B 109.0
C18 O2 H2 105.7
O2 C18 C4 112.0(3)
O2 C18 C22 105.9(3)
C4 C18 C22 112.7(3)
O2 C18 C19 109.5(3)
C4 C18 C19 113.5(3)
C22 C18 C19 102.5(3)
C20 C19 C18 104.1(3)
C20 C19 H19A 110.9
C18 C19 H19A 110.9
C20 C19 H19B 110.9
C18 C19 H19B 110.9
H19A C19 H19B 108.9
C19 C20 C21 106.1(3)
C19 C20 H20A 110.5
C21 C20 H20A 110.5
C19 C20 H20B 110.5
C21 C20 H20B 110.5
H20A C20 H20B 108.7
C20 C21 C22 106.2(3)
C20 C21 H21A 110.5
C22 C21 H21A 110.5
C20 C21 H21B 110.5
C22 C21 H21B 110.5
H21A C21 H21B 108.7
C18 C22 C21 105.0(3)
C18 C22 H22A 110.7
C21 C22 H22A 110.7
C18 C22 H22B 110.7
C21 C22 H22B 110.7
H22A C22 H22B 108.8
C23 O3 H3 110.4
O3 C23 C6 111.2(3)
O3 C23 C27 110.9(3)
C6 C23 C27 110.8(3)
O3 C23 C24 106.4(3)
C6 C23 C24 114.1(3)
C27 C23 C24 103.2(3)
C23 C24 C25 105.5(3)
C23 C24 H24A 110.6
C25 C24 H24A 110.6
C23 C24 H24B 110.6
C25 C24 H24B 110.6
H24A C24 H24B 108.8
C26 C25 C24 106.9(3)
C26 C25 H25A 110.3
C24 C25 H25A 110.3
C26 C25 H25B 110.3
C24 C25 H25B 110.3
H25A C25 H25B 108.6
C27 C26 C25 105.9(3)
C27 C26 H26A 110.5
C25 C26 H26A 110.5
C27 C26 H26B 110.5
C25 C26 H26B 110.5
H26A C26 H26B 108.7
C26 C27 C23 104.7(3)
C26 C27 H27A 110.8
C23 C27 H27A 110.8
C26 C27 H27B 110.8
C23 C27 H27B 110.8
H27A C27 H27B 108.9
C28 O4 H4 101.9
O4 C28 C8 107.5(3)
O4 C28 C32 113.2(3)
C8 C28 C32 109.3(3)
O4 C28 C29 113.3(3)
C8 C28 C29 111.4(3)
C32 C28 C29 102.1(3)
C30 C29 C28 103.0(3)
C30 C29 H29A 111.2
C28 C29 H29A 111.2
C30 C29 H29B 111.2
C28 C29 H29B 111.2
H29A C29 H29B 109.1
C29 C30 C31 105.7(4)
C29 C30 H30A 110.6
C31 C30 H30A 110.6
C29 C30 H30B 110.6
C31 C30 H30B 110.6
H30A C30 H30B 108.7
C32 C31 C30 106.2(4)
C32 C31 H31A 110.5
C30 C31 H31A 110.5
C32 C31 H31B 110.5
C30 C31 H31B 110.5
H31A C31 H31B 108.7
C31 C32 C28 104.3(3)
C31 C32 H32A 110.9
C28 C32 H32A 110.9
C31 C32 H32B 110.9
C28 C32 H32B 110.9
H32A C32 H32B 108.9
C33 O5 H5 102.0
O5 C33 C10 106.7(3)
O5 C33 C34 114.1(3)
C10 C33 C34 111.2(3)
O5 C33 C37 112.8(3)
C10 C33 C37 110.1(3)
C34 C33 C37 101.9(4)
C33 C34 C35 103.3(4)
C33 C34 H34A 111.1
C35 C34 H34A 111.1
C33 C34 H34B 111.1
C35 C34 H34B 111.1
H34A C34 H34B 109.1
C36 C35 C34 107.9(4)
C36 C35 H35A 110.1
C34 C35 H35A 110.1
C36 C35 H35B 110.1
C34 C35 H35B 110.1
H35A C35 H35B 108.4
C35 C36 C37 105.8(4)
C35 C36 H36A 110.6
C37 C36 H36A 110.6
C35 C36 H36B 110.6
C37 C36 H36B 110.6
H36A C36 H36B 108.7
C36 C37 C33 105.1(4)
C36 C37 H37A 110.7
C33 C37 H37A 110.7
C36 C37 H37B 110.7
C33 C37 H37B 110.7
H37A C37 H37B 108.8
C38 O6 H6 100.1
O6 C38 C12 110.6(3)
O6 C38 C39 110.8(3)
C12 C38 C39 114.0(3)
O6 C38 C42 106.5(3)
C12 C38 C42 112.3(3)
C39 C38 C42 102.2(3)
C40 C39 C38 105.0(4)
C40 C39 H39A 110.7
C38 C39 H39A 110.7
C40 C39 H39B 110.7
C38 C39 H39B 110.7
H39A C39 H39B 108.8
C41 C40 C39 106.8(4)
C41 C40 H40A 110.4
C39 C40 H40A 110.4
C41 C40 H40B 110.4
C39 C40 H40B 110.4
H40A C40 H40B 108.6
C40 C41 C42 106.5(4)
C40 C41 H41A 110.4
C42 C41 H41A 110.4
C40 C41 H41B 110.4
C42 C41 H41B 110.4
H41A C41 H41B 108.6
C41 C42 C38 104.2(4)
C41 C42 H42A 110.9
C38 C42 H42A 110.9
C41 C42 H42B 110.9
C38 C42 H42B 110.9
H42A C42 H42B 108.9
N1 P1 C49 109.45(17)
N1 P1 C55 108.12(18)
C49 P1 C55 108.77(17)
N1 P1 C43 114.53(17)
C49 P1 C43 106.47(18)
C55 P1 C43 109.39(18)
N1 P2 C61 108.73(17)
N1 P2 C73 114.63(18)
C61 P2 C73 106.06(17)
N1 P2 C67 109.80(17)
C61 P2 C67 107.50(17)
C73 P2 C67 109.83(17)
P2 N1 P1 146.1(2)
C48 C43 C44 119.1(4)
C48 C43 P1 120.8(3)
C44 C43 P1 119.8(3)
C45 C44 C43 119.9(4)
C45 C44 H44A 120.0
C43 C44 H44A 120.0
C46 C45 C44 119.8(4)
C46 C45 H45A 120.1
C44 C45 H45A 120.1
C45 C46 C47 120.8(4)
C45 C46 H46A 119.6
C47 C46 H46A 119.6
C48 C47 C46 119.5(5)
C48 C47 H47A 120.2
C46 C47 H47A 120.2
C47 C48 C43 120.8(4)
C47 C48 H48A 119.6
C43 C48 H48A 119.6
C54 C49 C50 119.6(4)
C54 C49 P1 120.5(3)
C50 C49 P1 119.9(3)
C51 C50 C49 119.4(4)
C51 C50 H50A 120.3
C49 C50 H50A 120.3
C52 C51 C50 120.6(4)
C52 C51 H51A 119.7
C50 C51 H51A 119.7
C51 C52 C53 120.6(4)
C51 C52 H52A 119.7
C53 C52 H52A 119.7
C54 C53 C52 119.3(4)
C54 C53 H53A 120.3
C52 C53 H53A 120.3
C53 C54 C49 120.5(4)
C53 C54 H54A 119.7
C49 C54 H54A 119.7
C60 C55 C56 120.2(4)
C60 C55 P1 119.0(3)
C56 C55 P1 120.7(3)
C57 C56 C55 119.4(4)
C57 C56 H56A 120.3
C55 C56 H56A 120.3
C58 C57 C56 120.5(4)
C58 C57 H57A 119.7
C56 C57 H57A 119.7
C57 C58 C59 120.6(4)
C57 C58 H58A 119.7
C59 C58 H58A 119.7
C58 C59 C60 119.5(4)
C58 C59 H59A 120.3
C60 C59 H59A 120.3
C55 C60 C59 119.8(4)
C55 C60 H60A 120.1
C59 C60 H60A 120.1
C66 C61 C62 120.4(3)
C66 C61 P2 120.4(3)
C62 C61 P2 119.2(3)
C63 C62 C61 119.8(4)
C63 C62 H62A 120.1
C61 C62 H62A 120.1
C62 C63 C64 119.6(4)
C62 C63 H63A 120.2
C64 C63 H63A 120.2
C65 C64 C63 120.5(4)
C65 C64 H64A 119.8
C63 C64 H64A 119.8
C64 C65 C66 120.4(4)
C64 C65 H65A 119.8
C66 C65 H65A 119.8
C65 C66 C61 119.3(4)
C65 C66 H66A 120.4
C61 C66 H66A 120.4
C68 C67 C72 119.0(3)
C68 C67 P2 121.6(3)
C72 C67 P2 119.4(3)
C69 C68 C67 120.4(3)
C69 C68 H68A 119.8
C67 C68 H68A 119.8
C70 C69 C68 119.7(4)
C70 C69 H69A 120.1
C68 C69 H69A 120.1
C71 C70 C69 120.3(4)
C71 C70 H70A 119.8
C69 C70 H70A 119.8
C72 C71 C70 119.7(3)
C72 C71 H71A 120.2
C70 C71 H71A 120.2
C71 C72 C67 120.8(4)
C71 C72 H72A 119.6
C67 C72 H72A 119.6
C74 C73 C78 119.2(4)
C74 C73 P2 121.5(3)
C78 C73 P2 119.1(3)
C75 C74 C73 120.1(4)
C75 C74 H74A 119.9
C73 C74 H74A 119.9
C76 C75 C74 120.0(4)
C76 C75 H75A 120.0
C74 C75 H75A 120.0
C75 C76 C77 120.5(4)
C75 C76 H76A 119.8
C77 C76 H76A 119.8
C78 C77 C76 120.0(4)
C78 C77 H77A 120.0
C76 C77 H77A 120.0
C77 C78 C73 120.1(4)
C77 C78 H78A 119.9
C73 C78 H78A 119.9

loop_
_geom_bond_atom_site_label_1
_geom_bond_atom_site_label_2
_geom_bond_distance
Au1 C3 1.991(4)
Au1 C1 1.992(4)
Au1 Cu1 2.8873(5)
Au1 Cu2 2.9981(5)
Au1 Au2 3.2913(3)
Au1 Au3 3.5462(3)
Au2 C7 1.987(4)
Au2 C5 1.998(4)
Au2 Cu2 2.9694(5)
Au2 Cu1 2.9951(5)
Au2 Au3 3.5917(3)
Au3 C9 1.981(4)
Au3 C11 1.988(4)
Au3 Cu2 2.9312(5)
Au3 Cu1 3.0080(5)
Cu1 C5 2.138(4)
Cu1 C9 2.140(4)
Cu1 C1 2.144(4)
Cu1 C10 2.301(4)
Cu1 C6 2.317(4)
Cu1 C2 2.431(4)
Cu2 C3 2.131(4)
Cu2 C7 2.146(4)
Cu2 C11 2.153(4)
Cu2 C4 2.297(4)
Cu2 C8 2.318(4)
Cu2 C12 2.336(4)
C1 C2 1.210(5)
C2 C13 1.489(5)
C3 C4 1.226(5)
C4 C18 1.467(5)
C5 C6 1.213(5)
C6 C23 1.476(5)
C7 C8 1.219(5)
C8 C28 1.475(5)
C9 C10 1.221(5)
C10 C33 1.482(5)
C11 C12 1.213(5)
C12 C38 1.471(5)
O1 C13 1.434(4)
O1 H1 0.8500
C13 C14 1.527(5)
C13 C17 1.530(5)
C14 C15 1.547(6)
C14 H14A 0.9900
C14 H14B 0.9900
C15 C16 1.511(7)
C15 H15A 0.9900
C15 H15B 0.9900
C16 C17 1.525(5)
C16 H16A 0.9900
C16 H16B 0.9900
C17 H17A 0.9900
C17 H17B 0.9900
O2 C18 1.441(4)
O2 H2 0.8500
C18 C22 1.528(5)
C18 C19 1.536(5)
C19 C20 1.523(5)
C19 H19A 0.9900
C19 H19B 0.9900
C20 C21 1.534(6)
C20 H20A 0.9900
C20 H20B 0.9900
C21 C22 1.540(5)
C21 H21A 0.9900
C21 H21B 0.9900
C22 H22A 0.9900
C22 H22B 0.9900
O3 C23 1.442(4)
O3 H3 0.8500
C23 C27 1.529(5)
C23 C24 1.534(5)
C24 C25 1.539(6)
C24 H24A 0.9900
C24 H24B 0.9900
C25 C26 1.516(7)
C25 H25A 0.9900
C25 H25B 0.9900
C26 C27 1.516(5)
C26 H26A 0.9900
C26 H26B 0.9900
C27 H27A 0.9900
C27 H27B 0.9900
O4 C28 1.441(5)
O4 H4 0.8499
C28 C32 1.530(5)
C28 C29 1.533(6)
C29 C30 1.528(6)
C29 H29A 0.9900
C29 H29B 0.9900
C30 C31 1.537(6)
C30 H30A 0.9900
C30 H30B 0.9900
C31 C32 1.526(6)
C31 H31A 0.9900
C31 H31B 0.9900
C32 H32A 0.9900
C32 H32B 0.9900
O5 C33 1.440(4)
O5 H5 0.8499
C33 C34 1.525(6)
C33 C37 1.539(5)
C34 C35 1.546(8)
C34 H34A 0.9900
C34 H34B 0.9900
C35 C36 1.494(9)
C35 H35A 0.9900
C35 H35B 0.9900
C36 C37 1.507(7)
C36 H36A 0.9900
C36 H36B 0.9900
C37 H37A 0.9900
C37 H37B 0.9900
O6 C38 1.435(5)
O6 H6 0.8500
C38 C39 1.529(5)
C38 C42 1.539(6)
C39 C40 1.523(6)
C39 H39A 0.9900
C39 H39B 0.9900
C40 C41 1.511(8)
C40 H40A 0.9900
C40 H40B 0.9900
C41 C42 1.531(7)
C41 H41A 0.9900
C41 H41B 0.9900
C42 H42A 0.9900
C42 H42B 0.9900
P1 N1 1.578(3)
P1 C49 1.796(4)
P1 C55 1.803(4)
P1 C43 1.803(4)
P2 N1 1.562(3)
P2 C61 1.794(4)
P2 C73 1.801(4)
P2 C67 1.806(4)
C43 C48 1.384(6)
C43 C44 1.392(5)
C44 C45 1.392(6)
C44 H44A 0.9500
C45 C46 1.365(7)
C45 H45A 0.9500
C46 C47 1.384(7)
C46 H46A 0.9500
C47 C48 1.373(6)
C47 H47A 0.9500
C48 H48A 0.9500
C49 C54 1.388(5)
C49 C50 1.395(6)
C50 C51 1.394(6)
C50 H50A 0.9500
C51 C52 1.359(7)
C51 H51A 0.9500
C52 C53 1.398(7)
C52 H52A 0.9500
C53 C54 1.382(6)
C53 H53A 0.9500
C54 H54A 0.9500
C55 C60 1.382(6)
C55 C56 1.400(5)
C56 C57 1.387(6)
C56 H56A 0.9500
C57 C58 1.377(7)
C57 H57A 0.9500
C58 C59 1.382(7)
C58 H58A 0.9500
C59 C60 1.407(6)
C59 H59A 0.9500
C60 H60A 0.9500
C61 C66 1.392(5)
C61 C62 1.393(5)
C62 C63 1.383(5)
C62 H62A 0.9500
C63 C64 1.392(6)
C63 H63A 0.9500
C64 C65 1.377(6)
C64 H64A 0.9500
C65 C66 1.386(5)
C65 H65A 0.9500
C66 H66A 0.9500
C67 C68 1.388(5)
C67 C72 1.392(5)
C68 C69 1.386(5)
C68 H68A 0.9500
C69 C70 1.385(5)
C69 H69A 0.9500
C70 C71 1.382(6)
C70 H70A 0.9500
C71 C72 1.379(5)
C71 H71A 0.9500
C72 H72A 0.9500
C73 C74 1.393(5)
C73 C78 1.401(5)
C74 C75 1.383(5)
C74 H74A 0.9500
C75 C76 1.381(6)
C75 H75A 0.9500
C76 C77 1.381(7)
C76 H76A 0.9500
C77 C78 1.381(6)
C77 H77A 0.9500
C78 H78A 0.9500

loop_
_geom_hbond_atom_site_label_D
_geom_hbond_atom_site_label_H
_geom_hbond_atom_site_label_A
_geom_hbond_distance_DH
_geom_hbond_distance_HA
_geom_hbond_distance_DA
_geom_hbond_angle_DHA
_geom_hbond_site_symmetry_A
O1 H1 O5 0.85 2.02 2.836(4) 160.6 .
O2 H2 O6 0.85 1.99 2.792(4) 157.3 .
O3 H3 O5 0.85 2.04 2.837(4) 156.8 .
O4 H4 O2 0.85 1.95 2.798(4) 173.9 3_766
O5 H5 O3 0.85 1.88 2.650(3) 149.2 3_767
O6 H6 O4 0.85 1.96 2.749(4) 154.2 .

loop_
_geom_torsion_atom_site_label_1
_geom_torsion_atom_site_label_2
_geom_torsion_atom_site_label_3
_geom_torsion_atom_site_label_4
_geom_torsion
C3 Au1 Au2 C7 36.73(15)
C1 Au1 Au2 C7 -147.83(15)
Cu1 Au1 Au2 C7 166.90(11)
Cu2 Au1 Au2 C7 42.51(11)
Au3 Au1 Au2 C7 103.53(11)
C3 Au1 Au2 C5 -138.70(15)
C1 Au1 Au2 C5 36.74(15)
Cu1 Au1 Au2 C5 -8.53(10)
Cu2 Au1 Au2 C5 -132.92(10)
Au3 Au1 Au2 C5 -71.90(10)
C3 Au1 Au2 Cu2 -5.78(10)
C1 Au1 Au2 Cu2 169.66(10)
Cu1 Au1 Au2 Cu2 124.391(16)
Au3 Au1 Au2 Cu2 61.027(11)
C3 Au1 Au2 Cu1 -130.17(10)
C1 Au1 Au2 Cu1 45.27(10)
Cu2 Au1 Au2 Cu1 -124.391(16)
Au3 Au1 Au2 Cu1 -63.364(11)
C3 Au1 Au2 Au3 -66.80(10)
C1 Au1 Au2 Au3 108.63(10)
Cu1 Au1 Au2 Au3 63.364(11)
Cu2 Au1 Au2 Au3 -61.027(11)
C3 Au1 Au3 C9 -140.25(15)
C1 Au1 Au3 C9 35.59(15)
Cu1 Au1 Au3 C9 41.14(11)
Cu2 Au1 Au3 C9 175.30(11)
Au2 Au1 Au3 C9 108.87(11)
C3 Au1 Au3 C11 39.66(15)
C1 Au1 Au3 C11 -144.50(15)
Cu1 Au1 Au3 C11 -138.95(11)
Cu2 Au1 Au3 C11 -4.79(11)
Au2 Au1 Au3 C11 -71.22(11)
C3 Au1 Au3 Cu2 44.45(10)
C1 Au1 Au3 Cu2 -139.71(11)
Cu1 Au1 Au3 Cu2 -134.158(16)
Au2 Au1 Au3 Cu2 -66.425(11)
C3 Au1 Au3 Cu1 178.61(10)
C1 Au1 Au3 Cu1 -5.55(11)
Cu2 Au1 Au3 Cu1 134.158(16)
Au2 Au1 Au3 Cu1 67.733(12)
C3 Au1 Au3 Au2 110.87(10)
C1 Au1 Au3 Au2 -73.29(11)
Cu1 Au1 Au3 Au2 -67.733(12)
Cu2 Au1 Au3 Au2 66.425(11)
C7 Au2 Au3 C9 -145.36(15)
C5 Au2 Au3 C9 37.62(15)
Cu2 Au2 Au3 C9 -137.79(11)
Cu1 Au2 Au3 C9 -4.42(11)
Au1 Au2 Au3 C9 -69.32(11)
C7 Au2 Au3 C11 34.08(15)
C5 Au2 Au3 C11 -142.95(15)
Cu2 Au2 Au3 C11 41.65(11)
Cu1 Au2 Au3 C11 175.02(11)
Au1 Au2 Au3 C11 110.12(11)
C7 Au2 Au3 Cu2 -7.57(11)
C5 Au2 Au3 Cu2 175.40(11)
Cu1 Au2 Au3 Cu2 133.366(16)
Au1 Au2 Au3 Cu2 68.470(12)
C7 Au2 Au3 Cu1 -140.94(11)
C5 Au2 Au3 Cu1 42.04(11)
Cu2 Au2 Au3 Cu1 -133.366(16)
Au1 Au2 Au3 Cu1 -64.896(11)
C7 Au2 Au3 Au1 -76.04(11)
C5 Au2 Au3 Au1 106.93(11)
Cu2 Au2 Au3 Au1 -68.470(12)
Cu1 Au2 Au3 Au1 64.896(11)
C3 Au1 Cu1 C5 84.90(17)
C1 Au1 Cu1 C5 -100.68(17)
Cu2 Au1 Cu1 C5 51.81(10)
Au2 Au1 Cu1 C5 8.32(10)
Au3 Au1 Cu1 C5 86.64(10)
C3 Au1 Cu1 C9 -38.41(17)
C1 Au1 Cu1 C9 136.02(18)
Cu2 Au1 Cu1 C9 -71.49(11)
Au2 Au1 Cu1 C9 -114.98(11)
Au3 Au1 Cu1 C9 -36.66(11)
C3 Au1 Cu1 C1 -174.42(19)
Cu2 Au1 Cu1 C1 152.49(14)
Au2 Au1 Cu1 C1 109.00(14)
Au3 Au1 Cu1 C1 -172.68(14)
C3 Au1 Cu1 C10 -67.28(16)
C1 Au1 Cu1 C10 107.14(17)
Cu2 Au1 Cu1 C10 -100.36(10)
Au2 Au1 Cu1 C10 -143.85(10)
Au3 Au1 Cu1 C10 -65.54(10)
C3 Au1 Cu1 C6 84.21(19)
C1 Au1 Cu1 C6 -101.4(2)
Cu2 Au1 Cu1 C6 51.12(14)
Au2 Au1 Cu1 C6 7.63(14)
Au3 Au1 Cu1 C6 85.95(14)
C3 Au1 Cu1 C2 -173.22(16)
C1 Au1 Cu1 C2 1.20(17)
Cu2 Au1 Cu1 C2 153.70(9)
Au2 Au1 Cu1 C2 110.21(9)
Au3 Au1 Cu1 C2 -171.47(9)
C3 Au1 Cu1 Au2 76.57(13)
C1 Au1 Cu1 Au2 -109.00(14)
Cu2 Au1 Cu1 Au2 43.489(11)
Au3 Au1 Cu1 Au2 78.318(10)
C3 Au1 Cu1 Au3 -1.74(13)
C1 Au1 Cu1 Au3 172.68(14)
Cu2 Au1 Cu1 Au3 -34.828(12)
Au2 Au1 Cu1 Au3 -78.318(10)
C7 Au2 Cu1 C5 173.6(2)
Cu2 Au2 Cu1 C5 147.97(15)
Au1 Au2 Cu1 C5 -168.14(15)
Au3 Au2 Cu1 C5 112.91(15)
C7 Au2 Cu1 C9 65.14(19)
C5 Au2 Cu1 C9 -108.47(18)
Cu2 Au2 Cu1 C9 39.50(11)
Au1 Au2 Cu1 C9 83.39(11)
Au3 Au2 Cu1 C9 4.45(11)
C7 Au2 Cu1 C1 -59.05(18)
C5 Au2 Cu1 C1 127.35(17)
Cu2 Au2 Cu1 C1 -84.69(10)
Au1 Au2 Cu1 C1 -40.80(10)
Au3 Au2 Cu1 C1 -119.74(10)
C7 Au2 Cu1 C10 70.6(2)
C5 Au2 Cu1 C10 -103.0(2)
Cu2 Au2 Cu1 C10 44.95(16)
Au1 Au2 Cu1 C10 88.84(16)
Au3 Au2 Cu1 C10 9.90(16)
C7 Au2 Cu1 C6 166.86(18)
C5 Au2 Cu1 C6 -6.75(17)
Cu2 Au2 Cu1 C6 141.22(9)
Au1 Au2 Cu1 C6 -174.89(9)
Au3 Au2 Cu1 C6 106.16(9)
C7 Au2 Cu1 C2 -84.90(18)
C5 Au2 Cu1 C2 101.50(17)
Cu2 Au2 Cu1 C2 -110.54(9)
Au1 Au2 Cu1 C2 -66.65(9)
Au3 Au2 Cu1 C2 -145.59(9)
C7 Au2 Cu1 Au1 -18.25(16)
C5 Au2 Cu1 Au1 168.14(15)
Cu2 Au2 Cu1 Au1 -43.888(12)
Au3 Au2 Cu1 Au1 -78.944(10)
C7 Au2 Cu1 Au3 60.69(16)
C5 Au2 Cu1 Au3 -112.91(15)
Cu2 Au2 Cu1 Au3 35.056(12)
Au1 Au2 Cu1 Au3 78.944(10)
C9 Au3 Cu1 C5 135.95(18)
C11 Au3 Cu1 C5 -44.79(18)
Cu2 Au3 Cu1 C5 -73.49(10)
Au1 Au3 Cu1 C5 -109.16(10)
Au2 Au3 Cu1 C5 -37.88(10)
C11 Au3 Cu1 C9 179.3(2)
Cu2 Au3 Cu1 C9 150.56(15)
Au1 Au3 Cu1 C9 114.89(15)
Au2 Au3 Cu1 C9 -173.83(15)
C9 Au3 Cu1 C1 -109.22(19)
C11 Au3 Cu1 C1 70.04(18)
Cu2 Au3 Cu1 C1 41.34(11)
Au1 Au3 Cu1 C1 5.67(11)
Au2 Au3 Cu1 C1 76.95(11)
C9 Au3 Cu1 C10 -0.35(18)
C11 Au3 Cu1 C10 178.91(17)
Cu2 Au3 Cu1 C10 150.21(9)
Au1 Au3 Cu1 C10 114.54(9)
Au2 Au3 Cu1 C10 -174.18(9)
C9 Au3 Cu1 C6 105.44(18)
C11 Au3 Cu1 C6 -75.30(17)
Cu2 Au3 Cu1 C6 -104.00(9)
Au1 Au3 Cu1 C6 -139.67(9)
Au2 Au3 Cu1 C6 -68.39(9)
C9 Au3 Cu1 C2 -100.1(2)
C11 Au3 Cu1 C2 79.2(2)
Cu2 Au3 Cu1 C2 50.51(16)
Au1 Au3 Cu1 C2 14.84(16)
Au2 Au3 Cu1 C2 86.12(16)
C9 Au3 Cu1 Au1 -114.89(15)
C11 Au3 Cu1 Au1 64.37(15)
Cu2 Au3 Cu1 Au1 35.672(12)
Au2 Au3 Cu1 Au1 71.280(9)
C9 Au3 Cu1 Au2 173.83(15)
C11 Au3 Cu1 Au2 -6.91(15)
Cu2 Au3 Cu1 Au2 -35.607(12)
Au1 Au3 Cu1 Au2 -71.280(9)
C9 Au3 Cu2 C3 -45.40(17)
C11 Au3 Cu2 C3 134.40(17)
Cu1 Au3 Cu2 C3 -73.45(10)
Au1 Au3 Cu2 C3 -39.19(10)
Au2 Au3 Cu2 C3 -109.11(10)
C9 Au3 Cu2 C7 71.46(19)
C11 Au3 Cu2 C7 -108.74(19)
Cu1 Au3 Cu2 C7 43.41(12)
Au1 Au3 Cu2 C7 77.67(12)
Au2 Au3 Cu2 C7 7.75(12)
C9 Au3 Cu2 C11 -179.8(2)
Cu1 Au3 Cu2 C11 152.15(15)
Au1 Au3 Cu2 C11 -173.59(15)
Au2 Au3 Cu2 C11 116.49(15)
C9 Au3 Cu2 C4 -76.57(17)
C11 Au3 Cu2 C4 103.23(17)
Cu1 Au3 Cu2 C4 -104.62(9)
Au1 Au3 Cu2 C4 -70.36(9)
Au2 Au3 Cu2 C4 -140.28(9)
C9 Au3 Cu2 C8 81.5(2)
C11 Au3 Cu2 C8 -98.7(2)
Cu1 Au3 Cu2 C8 53.49(18)
Au1 Au3 Cu2 C8 87.75(18)
Au2 Au3 Cu2 C8 17.83(18)
C9 Au3 Cu2 C12 179.65(17)
C11 Au3 Cu2 C12 -0.54(17)
Cu1 Au3 Cu2 C12 151.60(9)
Au1 Au3 Cu2 C12 -174.14(9)
Au2 Au3 Cu2 C12 115.94(9)
C9 Au3 Cu2 Au2 63.71(14)
C11 Au3 Cu2 Au2 -116.49(15)
Cu1 Au3 Cu2 Au2 35.661(12)
Au1 Au3 Cu2 Au2 69.921(9)
C9 Au3 Cu2 Au1 -6.21(15)
C11 Au3 Cu2 Au1 173.59(15)
Cu1 Au3 Cu2 Au1 -34.260(12)
Au2 Au3 Cu2 Au1 -69.921(9)
C7 Au2 Cu2 C3 -106.74(18)
C5 Au2 Cu2 C3 77.73(17)
Cu1 Au2 Cu2 C3 47.86(10)
Au1 Au2 Cu2 C3 5.57(10)
Au3 Au2 Cu2 C3 83.67(10)
C5 Au2 Cu2 C7 -175.5(2)
Cu1 Au2 Cu2 C7 154.60(15)
Au1 Au2 Cu2 C7 112.32(15)
Au3 Au2 Cu2 C7 -169.59(15)
C7 Au2 Cu2 C11 131.98(18)
C5 Au2 Cu2 C11 -43.55(17)
Cu1 Au2 Cu2 C11 -73.42(10)
Au1 Au2 Cu2 C11 -115.70(10)
Au3 Au2 Cu2 C11 -37.61(10)
C7 Au2 Cu2 C4 -109.7(2)
C5 Au2 Cu2 C4 74.75(19)
Cu1 Au2 Cu2 C4 44.88(14)
Au1 Au2 Cu2 C4 2.59(13)
Au3 Au2 Cu2 C4 80.69(14)
C7 Au2 Cu2 C8 -0.34(19)
C5 Au2 Cu2 C8 -175.87(17)
Cu1 Au2 Cu2 C8 154.26(11)
Au1 Au2 Cu2 C8 111.97(11)
Au3 Au2 Cu2 C8 -169.93(11)
C7 Au2 Cu2 C12 103.31(18)
C5 Au2 Cu2 C12 -72.22(17)
Cu1 Au2 Cu2 C12 -102.09(10)
Au1 Au2 Cu2 C12 -144.37(10)
Au3 Au2 Cu2 C12 -66.28(9)
C7 Au2 Cu2 Au3 169.59(15)
C5 Au2 Cu2 Au3 -5.94(14)
Cu1 Au2 Cu2 Au3 -35.810(12)
Au1 Au2 Cu2 Au3 -78.096(10)
C7 Au2 Cu2 Au1 -112.32(15)
C5 Au2 Cu2 Au1 72.15(14)
Cu1 Au2 Cu2 Au1 42.285(11)
Au3 Au2 Cu2 Au1 78.096(10)
C1 Au1 Cu2 C3 173.2(2)
Cu1 Au1 Cu2 C3 143.61(14)
Au2 Au1 Cu2 C3 -172.00(14)
Au3 Au1 Cu2 C3 107.63(14)
C3 Au1 Cu2 C7 133.70(17)
C1 Au1 Cu2 C7 -53.10(18)
Cu1 Au1 Cu2 C7 -82.70(10)
Au2 Au1 Cu2 C7 -38.30(10)
Au3 Au1 Cu2 C7 -118.67(10)
C3 Au1 Cu2 C11 -102.80(18)
C1 Au1 Cu2 C11 70.40(18)
Cu1 Au1 Cu2 C11 40.81(11)
Au2 Au1 Cu2 C11 85.20(11)
Au3 Au1 Cu2 C11 4.83(11)
C3 Au1 Cu2 C4 -6.26(17)
C1 Au1 Cu2 C4 166.95(17)
Cu1 Au1 Cu2 C4 137.35(9)
Au2 Au1 Cu2 C4 -178.25(9)
Au3 Au1 Cu2 C4 101.37(9)
C3 Au1 Cu2 C8 106.44(17)
C1 Au1 Cu2 C8 -80.35(18)
Cu1 Au1 Cu2 C8 -109.95(10)
Au2 Au1 Cu2 C8 -65.56(10)
Au3 Au1 Cu2 C8 -145.93(10)
C3 Au1 Cu2 C12 -97.3(2)
C1 Au1 Cu2 C12 75.9(2)
Cu1 Au1 Cu2 C12 46.26(16)
Au2 Au1 Cu2 C12 90.66(16)
Au3 Au1 Cu2 C12 10.28(16)
C3 Au1 Cu2 Au3 -107.63(14)
C1 Au1 Cu2 Au3 65.58(15)
Cu1 Au1 Cu2 Au3 35.979(12)
Au2 Au1 Cu2 Au3 80.374(10)
C3 Au1 Cu2 Au2 172.00(14)
C1 Au1 Cu2 Au2 -14.80(15)
Cu1 Au1 Cu2 Au2 -44.395(12)
Au3 Au1 Cu2 Au2 -80.374(10)
C3 Au1 C1 C2 25(6)
Cu1 Au1 C1 C2 -36(5)
Cu2 Au1 C1 C2 -77(5)
Au2 Au1 C1 C2 -90(5)
Au3 Au1 C1 C2 -30(5)
C3 Au1 C1 Cu1 60.7(17)
Cu2 Au1 C1 Cu1 -41.48(19)
Au2 Au1 C1 Cu1 -53.87(9)
Au3 Au1 C1 Cu1 6.10(12)
C5 Cu1 C1 C2 -86.3(3)
C9 Cu1 C1 C2 122.4(3)
C10 Cu1 C1 C2 87.5(3)
C6 Cu1 C1 C2 -57.3(3)
Au1 Cu1 C1 C2 177.7(3)
Au2 Cu1 C1 C2 -120.9(2)
Au3 Cu1 C1 C2 169.8(2)
C5 Cu1 C1 Au1 95.99(14)
C9 Cu1 C1 Au1 -55.26(19)
C10 Cu1 C1 Au1 -90.15(15)
C6 Cu1 C1 Au1 125.01(15)
C2 Cu1 C1 Au1 -177.7(3)
Au2 Cu1 C1 Au1 61.46(10)
Au3 Cu1 C1 Au1 -7.91(15)
Au1 C1 C2 C13 -123(5)
Cu1 C1 C2 C13 -159(4)
Au1 C1 C2 Cu1 36(5)
C5 Cu1 C2 C1 103.8(3)
C9 Cu1 C2 C1 -80.0(3)
C10 Cu1 C2 C1 -104.7(3)
C6 Cu1 C2 C1 136.5(3)
Au1 Cu1 C2 C1 -1.7(2)
Au2 Cu1 C2 C1 61.0(3)
Au3 Cu1 C2 C1 -16.5(3)
C5 Cu1 C2 C13 -78.7(3)
C9 Cu1 C2 C13 97.4(3)
C1 Cu1 C2 C13 177.5(5)
C10 Cu1 C2 C13 72.8(3)
C6 Cu1 C2 C13 -46.0(3)
Au1 Cu1 C2 C13 175.8(3)
Au2 Cu1 C2 C13 -121.6(3)
Au3 Cu1 C2 C13 160.9(2)
C1 Au1 C3 C4 -42(3)
Cu1 Au1 C3 C4 15.0(15)
Cu2 Au1 C3 C4 65.0(14)
Au2 Au1 C3 C4 71.8(15)
Au3 Au1 C3 C4 13.6(14)
C1 Au1 C3 Cu2 -107.1(17)
Cu1 Au1 C3 Cu2 -49.97(17)
Au2 Au1 C3 Cu2 6.76(12)
Au3 Au1 C3 Cu2 -51.44(9)
C7 Cu2 C3 C4 138.9(2)
C11 Cu2 C3 C4 -69.5(3)
C8 Cu2 C3 C4 105.2(2)
C12 Cu2 C3 C4 -36.0(3)
Au3 Cu2 C3 C4 -102.6(2)
Au2 Cu2 C3 C4 -176.4(2)
Au1 Cu2 C3 C4 -168.6(3)
C7 Cu2 C3 Au1 -52.47(17)
C11 Cu2 C3 Au1 99.09(16)
C4 Cu2 C3 Au1 168.6(3)
C8 Cu2 C3 Au1 -86.18(15)
C12 Cu2 C3 Au1 132.62(15)
Au3 Cu2 C3 Au1 66.03(11)
Au2 Cu2 C3 Au1 -7.75(14)
Au1 C3 C4 C18 87(2)
Cu2 C3 C4 C18 153.1(17)
Au1 C3 C4 Cu2 -66.2(14)
C7 Cu2 C4 C3 -58.7(3)
C11 Cu2 C4 C3 121.3(2)
C8 Cu2 C4 C3 -88.3(3)
C12 Cu2 C4 C3 153.3(2)
Au3 Cu2 C4 C3 78.6(2)
Au2 Cu2 C4 C3 5.4(3)
Au1 Cu2 C4 C3 7.9(2)
C3 Cu2 C4 C18 -173.3(4)
C7 Cu2 C4 C18 128.0(3)
C11 Cu2 C4 C18 -52.0(3)
C8 Cu2 C4 C18 98.3(3)
C12 Cu2 C4 C18 -20.1(3)
Au3 Cu2 C4 C18 -94.7(3)
Au2 Cu2 C4 C18 -168.0(2)
Au1 Cu2 C4 C18 -165.5(3)
C7 Au2 C5 C6 -20(3)
Cu2 Au2 C5 C6 24.6(15)
Cu1 Au2 C5 C6 68.8(14)
Au1 Au2 C5 C6 78.5(14)
Au3 Au2 C5 C6 19.8(14)
C7 Au2 C5 Cu1 -89.1(18)
Cu2 Au2 C5 Cu1 -44.17(18)
Au1 Au2 C5 Cu1 9.75(12)
Au3 Au2 C5 Cu1 -48.95(9)
C9 Cu1 C5 C6 -73.6(3)
C1 Cu1 C5 C6 134.3(2)
C10 Cu1 C5 C6 -37.8(3)
C2 Cu1 C5 C6 103.2(2)
Au1 Cu1 C5 C6 -179.1(2)
Au2 Cu1 C5 C6 -167.5(3)
Au3 Cu1 C5 C6 -105.4(2)
C9 Cu1 C5 Au2 93.94(16)
C1 Cu1 C5 Au2 -58.13(17)
C10 Cu1 C5 Au2 129.74(15)
C6 Cu1 C5 Au2 167.5(3)
C2 Cu1 C5 Au2 -89.27(14)
Au1 Cu1 C5 Au2 -11.62(14)
Au3 Cu1 C5 Au2 62.10(11)
Au2 C5 C6 C23 63(2)
Cu1 C5 C6 C23 132.6(15)
Au2 C5 C6 Cu1 -69.9(14)
C9 Cu1 C6 C5 119.4(2)
C1 Cu1 C6 C5 -60.8(3)
C10 Cu1 C6 C5 152.7(2)
C2 Cu1 C6 C5 -87.4(3)
Au1 Cu1 C6 C5 1.3(3)
Au2 Cu1 C6 C5 8.7(2)
Au3 Cu1 C6 C5 77.8(2)
C5 Cu1 C6 C23 -167.8(4)
C9 Cu1 C6 C23 -48.4(3)
C1 Cu1 C6 C23 131.4(3)
C10 Cu1 C6 C23 -15.2(3)
C2 Cu1 C6 C23 104.8(3)
Au1 Cu1 C6 C23 -166.6(2)
Au2 Cu1 C6 C23 -159.2(3)
Au3 Cu1 C6 C23 -90.0(3)
C5 Au2 C7 C8 54(4)
Cu2 Au2 C7 C8 6(3)
Cu1 Au2 C7 C8 -31(3)
Au1 Au2 C7 C8 -46(3)
Au3 Au2 C7 C8 14(3)
C5 Au2 C7 Cu2 47.9(19)
Cu1 Au2 C7 Cu2 -36.7(2)
Au1 Au2 C7 Cu2 -51.62(10)
Au3 Au2 C7 Cu2 8.27(12)
C3 Cu2 C7 C8 -89.1(3)
C11 Cu2 C7 C8 120.6(3)
C4 Cu2 C7 C8 -59.4(3)
C12 Cu2 C7 C8 86.8(3)
Au3 Cu2 C7 C8 169.4(2)
Au2 Cu2 C7 C8 -179.4(3)
Au1 Cu2 C7 C8 -120.9(3)
C3 Cu2 C7 Au2 90.27(16)
C11 Cu2 C7 Au2 -60.03(19)
C4 Cu2 C7 Au2 119.96(16)
C8 Cu2 C7 Au2 179.4(3)
C12 Cu2 C7 Au2 -93.83(15)
Au3 Cu2 C7 Au2 -11.23(16)
Au1 Cu2 C7 Au2 58.50(11)
Au2 C7 C8 C28 137(3)
Cu2 C7 C8 C28 143.4(17)
Au2 C7 C8 Cu2 -6(3)
C3 Cu2 C8 C7 104.1(3)
C11 Cu2 C8 C7 -82.3(3)
C4 Cu2 C8 C7 138.3(3)
C12 Cu2 C8 C7 -105.1(3)
Au3 Cu2 C8 C7 -17.5(4)
Au2 Cu2 C8 C7 0.4(2)
Au1 Cu2 C8 C7 61.4(3)
C3 Cu2 C8 C28 -66.6(3)
C7 Cu2 C8 C28 -170.6(5)
C11 Cu2 C8 C28 107.1(3)
C4 Cu2 C8 C28 -32.3(4)
C12 Cu2 C8 C28 84.2(3)
Au3 Cu2 C8 C28 171.8(2)
Au2 Cu2 C8 C28 -170.2(3)
Au1 Cu2 C8 C28 -109.2(3)
C11 Au3 C9 C10 -47(16)
Cu2 Au3 C9 C10 -34(4)
Cu1 Au3 C9 C10 8(4)
Au1 Au3 C9 C10 -39(4)
Au2 Au3 C9 C10 13(4)
C11 Au3 C9 Cu1 -54(14)
Cu2 Au3 C9 Cu1 -41.34(19)
Au1 Au3 C9 Cu1 -46.48(9)
Au2 Au3 C9 Cu1 4.98(12)
C5 Cu1 C9 C10 127.3(2)
C1 Cu1 C9 C10 -83.9(3)
C6 Cu1 C9 C10 95.8(3)
C2 Cu1 C9 C10 -48.4(3)
Au1 Cu1 C9 C10 -118.5(2)
Au2 Cu1 C9 C10 174.1(2)
Au3 Cu1 C9 C10 -179.4(3)
C5 Cu1 C9 Au3 -53.34(19)
C1 Cu1 C9 Au3 95.41(18)
C10 Cu1 C9 Au3 179.4(3)
C6 Cu1 C9 Au3 -84.81(15)
C2 Cu1 C9 Au3 130.92(15)
Au1 Cu1 C9 Au3 60.82(12)
Au2 Cu1 C9 Au3 -6.49(16)
Au3 C9 C10 C33 174(3)
Cu1 C9 C10 C33 -178.3(18)
Au3 C9 C10 Cu1 -8(4)
C5 Cu1 C10 C9 -75.0(3)
C1 Cu1 C10 C9 113.1(3)
C6 Cu1 C10 C9 -94.5(3)
C2 Cu1 C10 C9 144.9(2)
Au1 Cu1 C10 C9 66.8(2)
Au2 Cu1 C10 C9 -9.5(3)
Au3 Cu1 C10 C9 0.4(2)
C5 Cu1 C10 C33 104.6(3)
C9 Cu1 C10 C33 179.6(5)
C1 Cu1 C10 C33 -67.3(3)
C6 Cu1 C10 C33 85.1(3)
C2 Cu1 C10 C33 -35.4(3)
Au1 Cu1 C10 C33 -113.6(3)
Au2 Cu1 C10 C33 170.1(2)
Au3 Cu1 C10 C33 -179.9(3)
C9 Au3 C11 C12 21(15)
Cu2 Au3 C11 C12 8(3)
Cu1 Au3 C11 C12 -33(3)
Au1 Au3 C11 C12 13(3)
Au2 Au3 C11 C12 -38(3)
C9 Au3 C11 Cu2 13(14)
Cu1 Au3 C11 Cu2 -40.69(19)
Au1 Au3 C11 Cu2 5.29(12)
Au2 Au3 C11 Cu2 -46.26(9)
C3 Cu2 C11 C12 127.5(2)
C7 Cu2 C11 C12 -83.0(3)
C4 Cu2 C11 C12 97.0(3)
C8 Cu2 C11 C12 -45.8(3)
Au3 Cu2 C11 C12 -179.0(3)
Au2 Cu2 C11 C12 -118.6(2)
Au1 Cu2 C11 C12 174.2(2)
C3 Cu2 C11 Au3 -53.52(18)
C7 Cu2 C11 Au3 95.97(17)
C4 Cu2 C11 Au3 -84.02(14)
C8 Cu2 C11 Au3 133.16(15)
C12 Cu2 C11 Au3 179.0(3)
Au2 Cu2 C11 Au3 60.34(11)
Au1 Cu2 C11 Au3 -6.83(15)
Au3 C11 C12 C38 -175.3(18)
Cu2 C11 C12 C38 -167(3)
Au3 C11 C12 Cu2 -8(3)
C3 Cu2 C12 C11 -72.2(3)
C7 Cu2 C12 C11 112.9(3)
C4 Cu2 C12 C11 -90.9(3)
C8 Cu2 C12 C11 146.0(2)
Au3 Cu2 C12 C11 0.7(2)
Au2 Cu2 C12 C11 67.8(3)
Au1 Cu2 C12 C11 -9.6(3)
C3 Cu2 C12 C38 105.8(3)
C7 Cu2 C12 C38 -69.1(3)
C11 Cu2 C12 C38 178.0(4)
C4 Cu2 C12 C38 87.1(3)
C8 Cu2 C12 C38 -36.0(3)
Au3 Cu2 C12 C38 178.7(3)
Au2 Cu2 C12 C38 -114.2(3)
Au1 Cu2 C12 C38 168.5(2)
C1 C2 C13 O1 80(4)
Cu1 C2 C13 O1 -77.0(4)
C1 C2 C13 C14 -38(4)
Cu1 C2 C13 C14 164.4(2)
C1 C2 C13 C17 -155(4)
Cu1 C2 C13 C17 47.4(4)
O1 C13 C14 C15 81.2(4)
C2 C13 C14 C15 -158.3(4)
C17 C13 C14 C15 -34.8(4)
C13 C14 C15 C16 15.7(5)
C14 C15 C16 C17 9.7(5)
C15 C16 C17 C13 -31.4(5)
O1 C13 C17 C16 -72.2(4)
C2 C13 C17 C16 163.6(3)
C14 C13 C17 C16 41.0(4)
C3 C4 C18 O2 156.2(16)
Cu2 C4 C18 O2 -54.0(4)
C3 C4 C18 C22 36.8(18)
Cu2 C4 C18 C22 -173.4(2)
C3 C4 C18 C19 -79.2(18)
Cu2 C4 C18 C19 70.7(4)
O2 C18 C19 C20 -72.2(4)
C4 C18 C19 C20 161.9(3)
C22 C18 C19 C20 40.0(4)
C18 C19 C20 C21 -28.5(4)
C19 C20 C21 C22 6.1(4)
O2 C18 C22 C21 78.6(3)
C4 C18 C22 C21 -158.5(3)
C19 C18 C22 C21 -36.1(4)
C20 C21 C22 C18 18.9(4)
C5 C6 C23 O3 -179.2(13)
Cu1 C6 C23 O3 -52.4(4)
C5 C6 C23 C27 -55.3(16)
Cu1 C6 C23 C27 71.4(4)
C5 C6 C23 C24 60.6(16)
Cu1 C6 C23 C24 -172.6(2)
O3 C23 C24 C25 86.9(3)
C6 C23 C24 C25 -150.2(3)
C27 C23 C24 C25 -29.9(4)
C23 C24 C25 C26 11.4(4)
C24 C25 C26 C27 11.9(4)
C25 C26 C27 C23 -30.8(4)
O3 C23 C27 C26 -76.0(4)
C6 C23 C27 C26 160.0(3)
C24 C23 C27 C26 37.5(4)
C7 C8 C28 O4 146.6(16)
Cu2 C8 C28 O4 -74.6(4)
C7 C8 C28 C32 23.4(18)
Cu2 C8 C28 C32 162.2(3)
C7 C8 C28 C29 -88.7(17)
Cu2 C8 C28 C29 50.1(4)
O4 C28 C29 C30 -164.7(3)
C8 C28 C29 C30 73.9(4)
C32 C28 C29 C30 -42.7(4)
C28 C29 C30 C31 29.9(4)
C29 C30 C31 C32 -5.7(5)
C30 C31 C32 C28 -20.9(5)
O4 C28 C32 C31 161.4(3)
C8 C28 C32 C31 -78.8(4)
C29 C28 C32 C31 39.3(4)
C9 C10 C33 O5 152.7(19)
Cu1 C10 C33 O5 -25.6(4)
C9 C10 C33 C34 -82(2)
Cu1 C10 C33 C34 99.5(4)
C9 C10 C33 C37 30(2)
Cu1 C10 C33 C37 -148.4(3)
O5 C33 C34 C35 -158.5(4)
C10 C33 C34 C35 80.7(5)
C37 C33 C34 C35 -36.5(4)
C33 C34 C35 C36 21.4(6)
C34 C35 C36 C37 3.2(6)
C35 C36 C37 C33 -26.5(5)
O5 C33 C37 C36 162.3(4)
C10 C33 C37 C36 -78.5(4)
C34 C33 C37 C36 39.6(4)
C11 C12 C38 O6 134(3)
Cu2 C12 C38 O6 -31.8(4)
C11 C12 C38 C39 -100(3)
Cu2 C12 C38 C39 93.8(4)
C11 C12 C38 C42 16(3)
Cu2 C12 C38 C42 -150.6(3)
O6 C38 C39 C40 -76.2(5)
C12 C38 C39 C40 158.3(4)
C42 C38 C39 C40 36.9(5)
C38 C39 C40 C41 -22.2(7)
C39 C40 C41 C42 -1.6(7)
C40 C41 C42 C38 24.6(6)
O6 C38 C42 C41 78.6(4)
C12 C38 C42 C41 -160.3(4)
C39 C38 C42 C41 -37.7(5)
C61 P2 N1 P1 -141.4(4)
C73 P2 N1 P1 -22.9(5)
C67 P2 N1 P1 101.2(4)
C49 P1 N1 P2 117.9(4)
C55 P1 N1 P2 -123.8(4)
C43 P1 N1 P2 -1.6(5)
N1 P1 C43 C48 109.2(4)
C49 P1 C43 C48 -11.9(4)
C55 P1 C43 C48 -129.3(4)
N1 P1 C43 C44 -63.9(4)
C49 P1 C43 C44 175.0(3)
C55 P1 C43 C44 57.6(4)
C48 C43 C44 C45 0.0(6)
P1 C43 C44 C45 173.2(3)
C43 C44 C45 C46 0.7(6)
C44 C45 C46 C47 0.2(7)
C45 C46 C47 C48 -1.7(9)
C46 C47 C48 C43 2.4(9)
C44 C43 C48 C47 -1.6(7)
P1 C43 C48 C47 -174.8(4)
N1 P1 C49 C54 -11.1(4)
C55 P1 C49 C54 -129.1(3)
C43 P1 C49 C54 113.2(3)
N1 P1 C49 C50 172.0(3)
C55 P1 C49 C50 54.1(4)
C43 P1 C49 C50 -63.7(4)
C54 C49 C50 C51 -1.1(7)
P1 C49 C50 C51 175.7(4)
C49 C50 C51 C52 2.1(8)
C50 C51 C52 C53 -2.2(8)
C51 C52 C53 C54 1.2(7)
C52 C53 C54 C49 -0.2(7)
C50 C49 C54 C53 0.2(6)
P1 C49 C54 C53 -176.7(3)
N1 P1 C55 C60 -14.3(4)
C49 P1 C55 C60 104.5(3)
C43 P1 C55 C60 -139.6(3)
N1 P1 C55 C56 169.1(3)
C49 P1 C55 C56 -72.2(4)
C43 P1 C55 C56 43.8(4)
C60 C55 C56 C57 -2.0(6)
P1 C55 C56 C57 174.6(3)
C55 C56 C57 C58 1.3(6)
C56 C57 C58 C59 0.6(6)
C57 C58 C59 C60 -1.8(6)
C56 C55 C60 C59 0.8(6)
P1 C55 C60 C59 -175.8(3)
C58 C59 C60 C55 1.0(6)
N1 P2 C61 C66 167.5(3)
C73 P2 C61 C66 43.8(3)
C67 P2 C61 C66 -73.7(3)
N1 P2 C61 C62 -14.6(3)
C73 P2 C61 C62 -138.4(3)
C67 P2 C61 C62 104.2(3)
C66 C61 C62 C63 1.0(5)
P2 C61 C62 C63 -176.8(3)
C61 C62 C63 C64 1.3(6)
C62 C63 C64 C65 -1.9(6)
C63 C64 C65 C66 0.1(6)
C64 C65 C66 C61 2.2(6)
C62 C61 C66 C65 -2.8(5)
P2 C61 C66 C65 175.0(3)
N1 P2 C67 C68 148.6(3)
C61 P2 C67 C68 30.5(3)
C73 P2 C67 C68 -84.5(3)
N1 P2 C67 C72 -28.2(4)
C61 P2 C67 C72 -146.3(3)
C73 P2 C67 C72 98.7(3)
C72 C67 C68 C69 2.3(5)
P2 C67 C68 C69 -174.5(3)
C67 C68 C69 C70 -1.0(5)
C68 C69 C70 C71 -0.7(6)
C69 C70 C71 C72 0.9(6)
C70 C71 C72 C67 0.4(6)
C68 C67 C72 C71 -2.1(6)
P2 C67 C72 C71 174.8(3)
N1 P2 C73 C74 96.3(3)
C61 P2 C73 C74 -143.7(3)
C67 P2 C73 C74 -27.9(4)
N1 P2 C73 C78 -79.5(4)
C61 P2 C73 C78 40.5(4)
C67 P2 C73 C78 156.4(3)
C78 C73 C74 C75 0.9(6)
P2 C73 C74 C75 -174.8(3)
C73 C74 C75 C76 -1.5(6)
C74 C75 C76 C77 1.0(7)
C75 C76 C77 C78 0.1(8)
C76 C77 C78 C73 -0.6(8)
C74 C73 C78 C77 0.1(7)
P2 C73 C78 C77 176.0(4)
